data_4087317
loop_
_publ_author_name
'Aldrich, Kelly E.'
'Billow, Brennan S.'
'Holmes, Daniel'
'Bemowski, Ross D.'
'Odom, Aaron L.'

_publ_section_title
;
 Weakly Coordinating yet Ion Paired: Anion Effects on an Internal
 Rearrangement
;
_journal_issue 7
_journal_name_full Organometallics
_journal_page_first 1227
_journal_paper_doi 10.1021/acs.organomet.6b00839
_journal_volume 36
_journal_year 2017
_chemical_absolute_configuration unk
_chemical_formula_moiety 'C20 H39 Cr N3 P, F6 P'
_chemical_formula_sum 'C20 H39 Cr F6 N3 P2'
_chemical_formula_weight 549.48
_chemical_name_systematic
;
 ?
;
_space_group_crystal_system orthorhombic
_space_group_IT_number 33
_space_group_name_Hall 'P 2c -2n'
_space_group_name_H-M_alt 'P n a 21'
_symmetry_space_group_name_Hall 'P 2c -2n'
_symmetry_space_group_name_H-M 'P n a 21'
_atom_sites_solution_hydrogens geom
_audit_creation_date 2016-10-13
_audit_creation_method
;
Olex2 1.2
(compiled 2016.09.09 svn.r3337 for OlexSys, GUI svn.r5227)
;
_cell_angle_alpha 90
_cell_angle_beta 90
_cell_angle_gamma 90
_cell_formula_units_Z 4
_cell_length_a 9.689(2)
_cell_length_b 27.360(7)
_cell_length_c 10.182(3)
_cell_measurement_reflns_used 6258
_cell_measurement_temperature 173(2)
_cell_measurement_theta_max 23.854
_cell_measurement_theta_min 2.576
_cell_volume 2699.2(12)
_computing_cell_refinement 'SAINT v8.34A (Bruker, 2013)'
_computing_data_reduction 'SAINT v8.34A (Bruker, 2013)'
_computing_molecular_graphics 'Olex2 (Dolomanov et al., 2009)'
_computing_publication_material 'Olex2 (Dolomanov et al., 2009)'
_computing_structure_refinement 'XL (Sheldrick, 2008)'
_diffrn_ambient_temperature 173(2)
_diffrn_detector_area_resol_mean 8
_diffrn_measured_fraction_theta_full 1.000
_diffrn_measured_fraction_theta_max 0.999
_diffrn_measurement_device_type 'Bruker APEX-II CCD'
_diffrn_measurement_method '\f and \w scans'
_diffrn_radiation_monochromator graphite
_diffrn_radiation_type MoK\a
_diffrn_radiation_wavelength 0.71073
_diffrn_reflns_av_R_equivalents 0.0616
_diffrn_reflns_av_unetI/netI 0.0591
_diffrn_reflns_Laue_measured_fraction_full 1.000
_diffrn_reflns_Laue_measured_fraction_max 0.999
_diffrn_reflns_limit_h_max 11
_diffrn_reflns_limit_h_min -10
_diffrn_reflns_limit_k_max 33
_diffrn_reflns_limit_k_min -21
_diffrn_reflns_limit_l_max 12
_diffrn_reflns_limit_l_min -12
_diffrn_reflns_number 21221
_diffrn_reflns_point_group_measured_fraction_full 1.000
_diffrn_reflns_point_group_measured_fraction_max 0.999
_diffrn_reflns_theta_full 25.242
_diffrn_reflns_theta_max 25.404
_diffrn_reflns_theta_min 2.134
_diffrn_source 'sealed tube'
_diffrn_standards_number 0
_exptl_absorpt_coefficient_mu 0.596
_exptl_absorpt_correction_T_max 0.7452
_exptl_absorpt_correction_T_min 0.6688
_exptl_absorpt_correction_type multi-scan
_exptl_absorpt_process_details
'SADABS-2014/5 (Bruker,2014/5) was used for absorption correction. wR2(int) was 0.0886 before and 0.0592 after correction. The Ratio of minimum to maximum transmission is 0.8975. The \l/2 correction factor is 0.00150.'
_exptl_crystal_colour yellow
_exptl_crystal_colour_primary yellow
_exptl_crystal_density_diffrn 1.352
_exptl_crystal_description plate
_exptl_crystal_F_000 1152
_exptl_crystal_size_max 0.255
_exptl_crystal_size_mid 0.202
_exptl_crystal_size_min 0.11
_refine_diff_density_max 0.380
_refine_diff_density_min -0.259
_refine_diff_density_rms 0.062
_refine_ls_abs_structure_details
;
 Refined as an inversion twin.
;
_refine_ls_abs_structure_Flack 0.44(4)
_refine_ls_extinction_method none
_refine_ls_goodness_of_fit_ref 1.020
_refine_ls_hydrogen_treatment constr
_refine_ls_matrix_type full
_refine_ls_number_parameters 300
_refine_ls_number_reflns 4956
_refine_ls_number_restraints 1
_refine_ls_restrained_S_all 1.020
_refine_ls_R_factor_all 0.0730
_refine_ls_R_factor_gt 0.0476
_refine_ls_shift/su_max 0.000
_refine_ls_shift/su_mean 0.000
_refine_ls_structure_factor_coef Fsqd
_refine_ls_weighting_details 'w=1/[\s^2^(Fo^2^)+(0.0634P)^2^+0.0583P] where P=(Fo^2^+2Fc^2^)/3'
_refine_ls_weighting_scheme calc
_refine_ls_wR_factor_gt 0.1061
_refine_ls_wR_factor_ref 0.1210
_reflns_Friedel_coverage 0.885
_reflns_Friedel_fraction_full 1.000
_reflns_Friedel_fraction_max 0.999
_reflns_number_gt 3721
_reflns_number_total 4956
_reflns_threshold_expression 'I > 2\s(I)'
_cod_data_source_file om6b00839_si_002.cif
_cod_data_source_block pna21_final
_cod_original_cell_volume 2699.4(11)
_cod_database_code 4087317
_shelxl_version_number 2013-4
_shelx_space_group_comment
;
The symmetry employed for this shelxl refinement is uniquely defined
by the following loop, which should always be used as a source of
symmetry information in preference to the above space-group names.
They are only intended as comments.
;
_shelx_estimated_absorpt_t_max 0.937
_shelx_estimated_absorpt_t_min 0.863
_olex2_refinement_description
;
1. Twinned data refinement
 Scales: 0.56(4) 0.44(4)
2. Fixed Uiso
 At 1.2 times of:
  All C(H) groups
 At 1.5 times of:
  All C(H,H,H) groups
3.a Ternary CH refined with riding coordinates:
 C1(H1), C4(H4), C7(H7), C10(H10)
3.b Aromatic/amide H refined with riding coordinates:
 C14(H14), C15(H15), C16(H16), C17(H17), C18(H18)
3.c Idealised Me refined as rotating group:
 C2(H2A,H2B,H2C), C3(H3A,H3B,H3C), C5(H5A,H5B,H5C), C6(H6A,H6B,H6C), C8(H8A,
 H8B,H8C), C9(H9A,H9B,H9C), C11(H11A,H11B,H11C), C12(H12A,H12B,H12C), C19(H19A,
 H19B,H19C), C20(H20A,H20B,H20C)
;
_olex2_diffrn_ambient_temperature_device 'Oxford Cryosystems'
_olex2_submission_special_instructions 'No special instructions were received'

loop_
_space_group_symop_operation_xyz
'x, y, z'
'-x, -y, z+1/2'
'-x+1/2, y+1/2, z+1/2'
'x+1/2, -y+1/2, z'

loop_
_atom_site_label
_atom_site_type_symbol
_atom_site_fract_x
_atom_site_fract_y
_atom_site_fract_z
_atom_site_U_iso_or_equiv
_atom_site_adp_type
_atom_site_occupancy
_atom_site_site_symmetry_order
_atom_site_calc_flag
_atom_site_refinement_flags_posn
Cr1 Cr 0.25362(9) 0.36130(3) 0.14134(10) 0.0275(2) Uani 1 1 d .
P1 P 0.16446(17) 0.36829(6) 0.35749(16) 0.0373(4) Uani 1 1 d .
N1 N 0.2449(5) 0.30539(16) 0.1343(6) 0.0366(10) Uani 1 1 d .
N2 N 0.1261(5) 0.38489(17) 0.0293(5) 0.0347(11) Uani 1 1 d .
N3 N 0.4343(4) 0.37749(15) 0.1425(5) 0.0285(10) Uani 1 1 d .
C1 C 0.0364(7) 0.3576(2) -0.0653(7) 0.0462(17) Uani 1 1 d .
H1 H -0.0214 0.3819 -0.1140 0.055 Uiso 1 1 calc R
C2 C -0.0586(7) 0.3226(3) 0.0045(8) 0.059(2) Uani 1 1 d .
H2A H -0.0036 0.2981 0.0513 0.088 Uiso 1 1 calc GR
H2B H -0.1180 0.3063 -0.0599 0.088 Uiso 1 1 calc GR
H2C H -0.1158 0.3406 0.0673 0.088 Uiso 1 1 calc GR
C3 C 0.1257(9) 0.3309(3) -0.1634(8) 0.080(3) Uani 1 1 d .
H3A H 0.1874 0.3542 -0.2069 0.120 Uiso 1 1 calc GR
H3B H 0.0669 0.3151 -0.2292 0.120 Uiso 1 1 calc GR
H3C H 0.1806 0.3061 -0.1178 0.120 Uiso 1 1 calc GR
C4 C 0.1140(7) 0.4387(2) 0.0186(6) 0.0418(16) Uani 1 1 d .
H4 H 0.1837 0.4532 0.0796 0.050 Uiso 1 1 calc R
C5 C -0.0280(8) 0.4560(3) 0.0642(8) 0.058(2) Uani 1 1 d .
H5A H -0.0987 0.4442 0.0032 0.087 Uiso 1 1 calc GR
H5B H -0.0297 0.4918 0.0664 0.087 Uiso 1 1 calc GR
H5C H -0.0466 0.4432 0.1523 0.087 Uiso 1 1 calc GR
C6 C 0.1475(9) 0.4574(3) -0.1199(7) 0.066(2) Uani 1 1 d .
H6A H 0.2408 0.4470 -0.1445 0.099 Uiso 1 1 calc GR
H6B H 0.1423 0.4931 -0.1211 0.099 Uiso 1 1 calc GR
H6C H 0.0808 0.4439 -0.1826 0.099 Uiso 1 1 calc GR
C7 C 0.5567(6) 0.3453(2) 0.1238(6) 0.0359(14) Uani 1 1 d .
H7 H 0.6405 0.3665 0.1193 0.043 Uiso 1 1 calc R
C8 C 0.5451(7) 0.3178(2) -0.0057(6) 0.0486(18) Uani 1 1 d .
H8A H 0.4604 0.2982 -0.0059 0.073 Uiso 1 1 calc GR
H8B H 0.6251 0.2962 -0.0162 0.073 Uiso 1 1 calc GR
H8C H 0.5423 0.3412 -0.0784 0.073 Uiso 1 1 calc GR
C9 C 0.5734(8) 0.3112(3) 0.2396(7) 0.061(2) Uani 1 1 d .
H9A H 0.5833 0.3305 0.3203 0.091 Uiso 1 1 calc GR
H9B H 0.6558 0.2910 0.2271 0.091 Uiso 1 1 calc GR
H9C H 0.4919 0.2902 0.2467 0.091 Uiso 1 1 calc GR
C10 C 0.4674(5) 0.43054(19) 0.1506(6) 0.0319(12) Uani 1 1 d .
H10 H 0.3781 0.4480 0.1647 0.038 Uiso 1 1 calc R
C11 C 0.5278(7) 0.4501(2) 0.0246(6) 0.0461(17) Uani 1 1 d .
H11A H 0.6192 0.4357 0.0103 0.069 Uiso 1 1 calc GR
H11B H 0.5363 0.4857 0.0305 0.069 Uiso 1 1 calc GR
H11C H 0.4672 0.4416 -0.0490 0.069 Uiso 1 1 calc GR
C12 C 0.5587(8) 0.4423(3) 0.2688(7) 0.0508(19) Uani 1 1 d .
H12A H 0.5181 0.4281 0.3482 0.076 Uiso 1 1 calc GR
H12B H 0.5657 0.4778 0.2791 0.076 Uiso 1 1 calc GR
H12C H 0.6510 0.4286 0.2549 0.076 Uiso 1 1 calc GR
C13 C 0.2521(6) 0.3279(2) 0.4711(5) 0.0320(13) Uani 1 1 d .
C14 C 0.3640(7) 0.3437(3) 0.5436(6) 0.0473(17) Uani 1 1 d .
H14 H 0.3953 0.3765 0.5365 0.057 Uiso 1 1 calc R
C15 C 0.4294(7) 0.3116(3) 0.6257(7) 0.064(2) Uani 1 1 d .
H15 H 0.5055 0.3225 0.6767 0.077 Uiso 1 1 calc R
C16 C 0.3869(8) 0.2647(3) 0.6352(9) 0.070(2) Uani 1 1 d .
H16 H 0.4333 0.2432 0.6935 0.084 Uiso 1 1 calc R
C17 C 0.2778(9) 0.2476(3) 0.5620(9) 0.065(2) Uani 1 1 d .
H17 H 0.2495 0.2144 0.5686 0.077 Uiso 1 1 calc R
C18 C 0.2104(7) 0.2792(2) 0.4791(7) 0.0459(17) Uani 1 1 d .
H18 H 0.1354 0.2679 0.4273 0.055 Uiso 1 1 calc R
C19 C 0.1747(9) 0.4285(2) 0.4265(7) 0.063(2) Uani 1 1 d .
H19A H 0.2717 0.4384 0.4330 0.095 Uiso 1 1 calc GR
H19B H 0.1330 0.4285 0.5142 0.095 Uiso 1 1 calc GR
H19C H 0.1251 0.4516 0.3699 0.095 Uiso 1 1 calc GR
C20 C -0.0159(8) 0.3527(3) 0.3671(8) 0.060(2) Uani 1 1 d .
H20A H -0.0702 0.3770 0.3189 0.090 Uiso 1 1 calc GR
H20B H -0.0449 0.3523 0.4593 0.090 Uiso 1 1 calc GR
H20C H -0.0306 0.3203 0.3285 0.090 Uiso 1 1 calc GR
P2 P 0.73368(16) 0.42198(6) 0.66146(16) 0.0404(4) Uani 1 1 d .
F1 F 0.7058(5) 0.37872(17) 0.5616(5) 0.0770(14) Uani 1 1 d .
F2 F 0.5719(4) 0.42685(19) 0.6839(5) 0.0900(17) Uani 1 1 d .
F3 F 0.7599(5) 0.4667(2) 0.7581(6) 0.094(2) Uani 1 1 d .
F4 F 0.8953(4) 0.41717(18) 0.6433(5) 0.0823(13) Uani 1 1 d .
F5 F 0.7391(5) 0.3875(3) 0.7827(6) 0.102(2) Uani 1 1 d .
F6 F 0.7270(7) 0.4590(2) 0.5439(6) 0.117(2) Uani 1 1 d .

loop_
_atom_site_aniso_label
_atom_site_aniso_U_11
_atom_site_aniso_U_22
_atom_site_aniso_U_33
_atom_site_aniso_U_23
_atom_site_aniso_U_13
_atom_site_aniso_U_12
Cr1 0.0276(4) 0.0257(4) 0.0291(4) 0.0000(5) 0.0034(4) 0.0004(4)
P1 0.0409(10) 0.0358(8) 0.0351(8) 0.0026(7) 0.0111(7) 0.0055(8)
N1 0.036(3) 0.027(2) 0.047(3) -0.003(3) 0.009(2) 0.000(2)
N2 0.034(3) 0.036(3) 0.034(3) -0.001(2) 0.000(2) -0.003(2)
N3 0.032(3) 0.028(2) 0.0254(19) 0.002(2) -0.002(2) 0.0036(19)
C1 0.033(4) 0.055(4) 0.051(4) -0.002(3) -0.008(3) -0.013(3)
C2 0.034(4) 0.054(5) 0.087(5) -0.013(4) -0.005(4) -0.014(3)
C3 0.074(6) 0.107(7) 0.059(5) -0.046(5) -0.002(4) -0.017(5)
C4 0.045(4) 0.030(4) 0.050(4) 0.006(3) -0.017(3) -0.006(3)
C5 0.053(5) 0.043(4) 0.079(5) 0.008(4) -0.013(4) 0.015(4)
C6 0.073(6) 0.064(5) 0.061(5) 0.026(4) -0.023(4) -0.014(4)
C7 0.026(3) 0.033(3) 0.049(4) -0.003(3) 0.005(3) 0.002(2)
C8 0.045(4) 0.048(4) 0.053(4) -0.015(3) 0.014(3) 0.006(3)
C9 0.061(5) 0.055(5) 0.065(5) 0.008(4) 0.000(4) 0.028(4)
C10 0.029(3) 0.027(3) 0.040(3) 0.000(3) 0.005(3) 0.002(2)
C11 0.050(5) 0.038(4) 0.050(4) 0.014(3) 0.002(3) -0.015(3)
C12 0.052(5) 0.052(5) 0.049(4) -0.011(3) -0.007(3) -0.001(4)
C13 0.035(4) 0.034(3) 0.027(3) 0.000(2) 0.004(2) -0.003(3)
C14 0.049(4) 0.052(4) 0.040(3) 0.003(3) 0.002(3) -0.007(4)
C15 0.045(4) 0.104(7) 0.043(4) 0.005(4) 0.000(4) -0.002(4)
C16 0.051(5) 0.092(6) 0.068(5) 0.041(5) 0.012(5) 0.028(5)
C17 0.069(6) 0.039(4) 0.085(6) 0.014(4) 0.028(5) 0.014(4)
C18 0.052(4) 0.029(4) 0.056(4) 0.001(3) 0.006(3) -0.002(3)
C19 0.095(7) 0.040(4) 0.056(4) 0.000(3) 0.024(4) 0.013(4)
C20 0.044(5) 0.078(5) 0.058(4) 0.015(4) 0.014(4) 0.006(4)
P2 0.0424(10) 0.0373(9) 0.0416(10) 0.0017(7) -0.0061(9) -0.0031(7)
F1 0.071(3) 0.063(3) 0.096(4) -0.039(3) 0.012(3) -0.014(2)
F2 0.051(3) 0.106(4) 0.113(4) -0.042(3) -0.008(3) 0.014(3)
F3 0.104(5) 0.090(5) 0.086(4) -0.044(3) -0.015(3) -0.017(3)
F4 0.048(2) 0.122(4) 0.077(3) -0.017(3) 0.007(3) -0.017(2)
F5 0.083(4) 0.131(6) 0.094(4) 0.069(4) 0.000(3) 0.001(3)
F6 0.172(6) 0.091(4) 0.087(4) 0.042(3) -0.052(4) -0.043(4)

loop_
_atom_type_symbol
_atom_type_description
_atom_type_scat_dispersion_real
_atom_type_scat_dispersion_imag
_atom_type_scat_source
C C 0.0033 0.0016 'International Tables Vol C Tables 4.2.6.8 and 6.1.1.4'
H H 0.0000 0.0000 'International Tables Vol C Tables 4.2.6.8 and 6.1.1.4'
Cr Cr 0.3209 0.6236 'International Tables Vol C Tables 4.2.6.8 and 6.1.1.4'
F F 0.0171 0.0103 'International Tables Vol C Tables 4.2.6.8 and 6.1.1.4'
N N 0.0061 0.0033 'International Tables Vol C Tables 4.2.6.8 and 6.1.1.4'
P P 0.1023 0.0942 'International Tables Vol C Tables 4.2.6.8 and 6.1.1.4'

loop_
_geom_angle_atom_site_label_1
_geom_angle_atom_site_label_2
_geom_angle_atom_site_label_3
_geom_angle
N1 Cr1 P1 96.0(2)
N1 Cr1 N2 106.9(3)
N1 Cr1 N3 107.4(2)
N2 Cr1 P1 107.98(16)
N2 Cr1 N3 125.5(2)
N3 Cr1 P1 109.11(18)
C13 P1 Cr1 111.87(19)
C19 P1 Cr1 114.6(2)
C19 P1 C13 106.6(3)
C19 P1 C20 104.5(4)
C20 P1 Cr1 112.6(3)
C20 P1 C13 106.0(3)
C1 N2 Cr1 128.9(4)
C4 N2 Cr1 117.2(4)
C4 N2 C1 113.7(5)
C7 N3 Cr1 128.7(4)
C10 N3 Cr1 116.7(3)
C10 N3 C7 114.3(4)
N2 C1 H1 108.3
N2 C1 C2 111.6(6)
N2 C1 C3 109.5(6)
C2 C1 H1 108.3
C2 C1 C3 110.7(6)
C3 C1 H1 108.3
C1 C2 H2A 109.5
C1 C2 H2B 109.5
C1 C2 H2C 109.5
H2A C2 H2B 109.5
H2A C2 H2C 109.5
H2B C2 H2C 109.5
C1 C3 H3A 109.5
C1 C3 H3B 109.5
C1 C3 H3C 109.5
H3A C3 H3B 109.5
H3A C3 H3C 109.5
H3B C3 H3C 109.5
N2 C4 H4 107.2
N2 C4 C5 111.0(5)
N2 C4 C6 112.5(5)
C5 C4 H4 107.2
C5 C4 C6 111.5(6)
C6 C4 H4 107.2
C4 C5 H5A 109.5
C4 C5 H5B 109.5
C4 C5 H5C 109.5
H5A C5 H5B 109.5
H5A C5 H5C 109.5
H5B C5 H5C 109.5
C4 C6 H6A 109.5
C4 C6 H6B 109.5
C4 C6 H6C 109.5
H6A C6 H6B 109.5
H6A C6 H6C 109.5
H6B C6 H6C 109.5
N3 C7 H7 107.9
N3 C7 C8 110.1(5)
N3 C7 C9 110.5(5)
C8 C7 H7 107.9
C9 C7 H7 107.9
C9 C7 C8 112.3(6)
C7 C8 H8A 109.5
C7 C8 H8B 109.5
C7 C8 H8C 109.5
H8A C8 H8B 109.5
H8A C8 H8C 109.5
H8B C8 H8C 109.5
C7 C9 H9A 109.5
C7 C9 H9B 109.5
C7 C9 H9C 109.5
H9A C9 H9B 109.5
H9A C9 H9C 109.5
H9B C9 H9C 109.5
N3 C10 H10 106.7
N3 C10 C11 112.5(5)
N3 C10 C12 112.0(5)
C11 C10 H10 106.7
C11 C10 C12 111.8(5)
C12 C10 H10 106.7
C10 C11 H11A 109.5
C10 C11 H11B 109.5
C10 C11 H11C 109.5
H11A C11 H11B 109.5
H11A C11 H11C 109.5
H11B C11 H11C 109.5
C10 C12 H12A 109.5
C10 C12 H12B 109.5
C10 C12 H12C 109.5
H12A C12 H12B 109.5
H12A C12 H12C 109.5
H12B C12 H12C 109.5
C14 C13 P1 121.2(5)
C14 C13 C18 119.6(6)
C18 C13 P1 119.0(5)
C13 C14 H14 120.3
C15 C14 C13 119.3(7)
C15 C14 H14 120.3
C14 C15 H15 119.6
C16 C15 C14 120.8(7)
C16 C15 H15 119.6
C15 C16 H16 119.4
C15 C16 C17 121.3(7)
C17 C16 H16 119.4
C16 C17 H17 120.6
C18 C17 C16 118.8(8)
C18 C17 H17 120.6
C13 C18 H18 120.0
C17 C18 C13 120.0(7)
C17 C18 H18 120.0
P1 C19 H19A 109.5
P1 C19 H19B 109.5
P1 C19 H19C 109.5
H19A C19 H19B 109.5
H19A C19 H19C 109.5
H19B C19 H19C 109.5
P1 C20 H20A 109.5
P1 C20 H20B 109.5
P1 C20 H20C 109.5
H20A C20 H20B 109.5
H20A C20 H20C 109.5
H20B C20 H20C 109.5
F1 P2 F2 89.2(3)
F1 P2 F3 178.0(3)
F2 P2 F3 90.2(3)
F4 P2 F1 91.8(3)
F4 P2 F2 178.4(3)
F4 P2 F3 88.8(3)
F5 P2 F1 93.6(3)
F5 P2 F2 88.3(3)
F5 P2 F3 88.3(4)
F5 P2 F4 90.5(3)
F5 P2 F6 177.1(4)
F6 P2 F1 89.2(3)
F6 P2 F2 90.9(3)
F6 P2 F3 89.0(3)
F6 P2 F4 90.3(3)

loop_
_geom_bond_atom_site_label_1
_geom_bond_atom_site_label_2
_geom_bond_distance
Cr1 P1 2.372(2)
Cr1 N1 1.534(4)
Cr1 N2 1.801(5)
Cr1 N3 1.806(4)
P1 C13 1.811(6)
P1 C19 1.795(7)
P1 C20 1.801(8)
N2 C1 1.497(8)
N2 C4 1.480(7)
N3 C7 1.490(7)
N3 C10 1.489(6)
C1 H1 1.0000
C1 C2 1.507(9)
C1 C3 1.510(10)
C2 H2A 0.9800
C2 H2B 0.9800
C2 H2C 0.9800
C3 H3A 0.9800
C3 H3B 0.9800
C3 H3C 0.9800
C4 H4 1.0000
C4 C5 1.527(9)
C4 C6 1.535(9)
C5 H5A 0.9800
C5 H5B 0.9800
C5 H5C 0.9800
C6 H6A 0.9800
C6 H6B 0.9800
C6 H6C 0.9800
C7 H7 1.0000
C7 C8 1.522(8)
C7 C9 1.511(9)
C8 H8A 0.9800
C8 H8B 0.9800
C8 H8C 0.9800
C9 H9A 0.9800
C9 H9B 0.9800
C9 H9C 0.9800
C10 H10 1.0000
C10 C11 1.509(8)
C10 C12 1.528(8)
C11 H11A 0.9800
C11 H11B 0.9800
C11 H11C 0.9800
C12 H12A 0.9800
C12 H12B 0.9800
C12 H12C 0.9800
C13 C14 1.382(8)
C13 C18 1.394(8)
C14 H14 0.9500
C14 C15 1.367(10)
C15 H15 0.9500
C15 C16 1.351(11)
C16 H16 0.9500
C16 C17 1.377(12)
C17 H17 0.9500
C17 C18 1.373(10)
C18 H18 0.9500
C19 H19A 0.9800
C19 H19B 0.9800
C19 H19C 0.9800
C20 H20A 0.9800
C20 H20B 0.9800
C20 H20C 0.9800
P2 F1 1.584(5)
P2 F2 1.590(5)
P2 F3 1.591(5)
P2 F4 1.582(4)
P2 F5 1.554(5)
P2 F6 1.570(6)

loop_
_geom_torsion_atom_site_label_1
_geom_torsion_atom_site_label_2
_geom_torsion_atom_site_label_3
_geom_torsion_atom_site_label_4
_geom_torsion
Cr1 P1 C13 C14 93.1(5)
Cr1 P1 C13 C18 -83.1(5)
Cr1 N2 C1 C2 62.1(7)
Cr1 N2 C1 C3 -60.8(8)
Cr1 N2 C4 C5 -116.7(5)
Cr1 N2 C4 C6 117.6(5)
Cr1 N3 C7 C8 55.7(7)
Cr1 N3 C7 C9 -69.0(7)
Cr1 N3 C10 C11 -110.3(5)
Cr1 N3 C10 C12 122.9(5)
P1 Cr1 N2 C1 -108.3(5)
P1 Cr1 N2 C4 77.6(4)
P1 Cr1 N3 C7 109.9(5)
P1 Cr1 N3 C10 -76.4(4)
P1 C13 C14 C15 -178.3(5)
P1 C13 C18 C17 178.3(5)
N1 Cr1 N2 C1 -6.0(6)
N1 Cr1 N2 C4 179.9(4)
N1 Cr1 N3 C7 7.0(6)
N1 Cr1 N3 C10 -179.3(4)
N2 Cr1 N3 C7 -119.6(5)
N2 Cr1 N3 C10 54.1(5)
N3 Cr1 N2 C1 120.8(5)
N3 Cr1 N2 C4 -53.3(5)
C1 N2 C4 C5 68.3(7)
C1 N2 C4 C6 -57.4(7)
C4 N2 C1 C2 -123.6(6)
C4 N2 C1 C3 113.4(7)
C7 N3 C10 C11 64.3(6)
C7 N3 C10 C12 -62.5(6)
C10 N3 C7 C8 -118.2(5)
C10 N3 C7 C9 117.2(6)
C13 C14 C15 C16 0.9(11)
C14 C13 C18 C17 2.0(9)
C14 C15 C16 C17 0.6(12)
C15 C16 C17 C18 -0.8(12)
C16 C17 C18 C13 -0.6(11)
C18 C13 C14 C15 -2.2(9)
C19 P1 C13 C14 -33.0(6)
C19 P1 C13 C18 150.9(5)
C20 P1 C13 C14 -143.8(5)
C20 P1 C13 C18 40.0(6)

loop_
_twin_individual_id
_twin_individual_mass_fraction_refined
1 0.56(4)
2 0.44(4)
